data_7201371
loop_
_publ_author_name
'Neumann, Marcus Aurelius'
'Perrin, Marc-Antoine'

_publ_section_title
;
 Can crystal structure prediction guide experimentalists to a new
 polymorph of paracetamol?
;
_journal_issue 11
_journal_name_full CrystEngComm
_journal_page_first 2475
_journal_paper_doi 10.1039/b909819d
_journal_volume 11
_journal_year 2009
_space_group_IT_number 61
_symmetry_cell_setting orthorhombic
_symmetry_Int_Tables_number 61
_symmetry_space_group_name_Hall '-P 2ac 2ab'
_symmetry_space_group_name_H-M 'P b c a'
_cell_angle_alpha 90.000000
_cell_angle_beta 90.000000
_cell_angle_gamma 90.000000
_cell_length_a 8.611137
_cell_length_b 11.573194
_cell_length_c 30.231047
_cell_volume 3012.777
_cod_data_source_file b909819d.txt
_cod_data_source_block 23
_cod_struct_determination_method theoretical
_cod_database_code 7201371

loop_
_symmetry_equiv_pos_site_id
_symmetry_equiv_pos_as_xyz
1 x,y,z
2 -x+1/2,-y,z+1/2
3 -x,y+1/2,-z+1/2
4 x+1/2,-y+1/2,-z
5 -x,-y,-z
6 x+1/2,y,-z+1/2
7 x,-y+1/2,z+1/2
8 -x+1/2,y+1/2,z

loop_
_atom_site_label
_atom_site_type_symbol
_atom_site_fract_x
_atom_site_fract_y
_atom_site_fract_z
C0_0 C 0.569001 0.780514 0.059668
C1_0 C 0.700790 0.826233 0.038876
C2_0 C 0.577542 0.670307 0.078701
N3_0 N 0.435993 0.851821 0.061236
C4_0 C 0.839467 0.765162 0.038200
H5_0 H 0.693598 0.910029 0.022658
C6_0 C 0.717118 0.609315 0.078219
H7_0 H 0.477019 0.634074 0.095205
C8_0 C 0.285200 0.821227 0.064814
H9_0 H 0.458647 0.938715 0.058367
C10_0 C 0.849982 0.657223 0.058840
H11_0 H 0.939661 0.800190 0.020981
H12_0 H 0.724786 0.525842 0.094675
C13_0 C 0.171824 0.919913 0.061623
O14_0 O 0.241873 0.718266 0.069291
O15_0 O 0.987764 0.598021 0.060529
H16_0 H 0.223652 1.003258 0.070033
H17_0 H 0.128833 0.925014 0.027433
H18_0 H 0.072552 0.903641 0.083321
H19_0 H 1.078963 0.653463 0.061178
N3_1 N 0.562783 0.808062 0.182029
C0_1 C 0.429435 0.879336 0.184304
C8_1 C 0.713306 0.840128 0.178775
H9_1 H 0.540577 0.720719 0.182880
C1_1 C 0.420861 0.989113 0.164965
C2_1 C 0.297324 0.833796 0.204977
C13_1 C 0.827997 0.742082 0.176228
O14_1 O 0.755354 0.943990 0.178308
C4_1 C 0.281440 1.050069 0.165105
H5_1 H 0.521540 1.025114 0.148454
C6_1 C 0.158995 0.895548 0.205861
H7_1 H 0.302640 0.748526 0.220155
H16_1 H 0.915544 0.761794 0.151062
H17_1 H 0.888607 0.733547 0.207969
H18_1 H 0.773794 0.659112 0.168668
C10_1 C 0.148744 1.003036 0.184899
H11_1 H 0.273909 1.133108 0.148322
H12_1 H 0.058240 0.861043 0.222983
O15_1 O 0.011446 1.062674 0.183039
H19_1 H -0.080590 1.008013 0.184157
